data_2232001
loop_
_publ_author_name
'Ara Jamal, Rifat'
'Ashiq, Uzma'
'Yousuf, Sammer'

_publ_section_title
;
 (3<i>Z</i>)-3-Hydrazinylideneindolin-2-one
;
_journal_coeditor_code NG5222
_journal_issue 10
_journal_name_full 'Acta Crystallographica Section E'
_journal_page_first o2576
_journal_paper_doi 10.1107/S1600536811035367
_journal_volume 67
_journal_year 2011
_chemical_formula_iupac 'C8 H7 N3 O'
_chemical_formula_moiety 'C8 H7 N3 O'
_chemical_formula_sum 'C8 H7 N3 O'
_chemical_formula_weight 161.17
_chemical_name_systematic
;
(3<i>Z</i>)-3-Hydrazinylideneindolin-2-one
;
_space_group_IT_number 19
_symmetry_cell_setting orthorhombic
_symmetry_space_group_name_Hall 'P 2ac 2ab'
_symmetry_space_group_name_H-M 'P 21 21 21'
_atom_sites_solution_hydrogens geom
_atom_sites_solution_primary direct
_atom_sites_solution_secondary difmap
_audit_creation_method SHELXL-97
_cell_angle_alpha 90.00
_cell_angle_beta 90.00
_cell_angle_gamma 90.00
_cell_formula_units_Z 4
_cell_length_a 4.7211(5)
_cell_length_b 11.4263(13)
_cell_length_c 13.3693(15)
_cell_measurement_reflns_used 2104
_cell_measurement_temperature 273(2)
_cell_measurement_theta_max 27.46
_cell_measurement_theta_min 3.05
_cell_volume 721.20(14)
_computing_cell_refinement 'SAINT (Bruker, 2000)'
_computing_data_collection 'SMART (Bruker, 2000)'
_computing_data_reduction 'SAINT (Bruker, 2000)'
_computing_molecular_graphics 'SHELXTL (Sheldrick, 2008)'
_computing_publication_material
;
SHELXTL (Sheldrick, 2008), PARST (Nardelli, 1995) and PLATON
(Spek, 2009)
;
_computing_structure_refinement 'SHELXL97 (Sheldrick, 2008)'
_computing_structure_solution 'SHELXS97 (Sheldrick, 2008)'
_diffrn_ambient_temperature 273(2)
_diffrn_measured_fraction_theta_full 1.000
_diffrn_measured_fraction_theta_max 1.000
_diffrn_measurement_device_type
;
Bruker SMART APEX CCD area-detector
;
_diffrn_measurement_method \w
_diffrn_radiation_monochromator graphite
_diffrn_radiation_source 'fine-focus sealed tube'
_diffrn_radiation_type MoK\a
_diffrn_radiation_wavelength 0.71073
_diffrn_reflns_av_R_equivalents 0.0209
_diffrn_reflns_av_sigmaI/netI 0.0162
_diffrn_reflns_limit_h_max 5
_diffrn_reflns_limit_h_min -5
_diffrn_reflns_limit_k_max 13
_diffrn_reflns_limit_k_min -13
_diffrn_reflns_limit_l_max 15
_diffrn_reflns_limit_l_min -16
_diffrn_reflns_number 4234
_diffrn_reflns_theta_full 25.50
_diffrn_reflns_theta_max 25.50
_diffrn_reflns_theta_min 2.34
_exptl_absorpt_coefficient_mu 0.104
_exptl_absorpt_correction_T_max 0.9907
_exptl_absorpt_correction_T_min 0.9498
_exptl_absorpt_correction_type multi-scan
_exptl_absorpt_process_details '(SADABS; Bruker, 2000)'
_exptl_crystal_colour Colorles
_exptl_crystal_density_diffrn 1.484
_exptl_crystal_density_method 'not measured'
_exptl_crystal_description Plate
_exptl_crystal_F_000 336
_exptl_crystal_size_max 0.50
_exptl_crystal_size_mid 0.10
_exptl_crystal_size_min 0.09
_refine_diff_density_max 0.119
_refine_diff_density_min -0.162
_refine_ls_extinction_method none
_refine_ls_goodness_of_fit_ref 1.079
_refine_ls_hydrogen_treatment mixed
_refine_ls_matrix_type full
_refine_ls_number_parameters 121
_refine_ls_number_reflns 811
_refine_ls_number_restraints 0
_refine_ls_restrained_S_all 1.079
_refine_ls_R_factor_all 0.0308
_refine_ls_R_factor_gt 0.0296
_refine_ls_shift/su_max 0.000
_refine_ls_shift/su_mean 0.000
_refine_ls_structure_factor_coef Fsqd
_refine_ls_weighting_details 'calc w=1/[\s^2^(Fo^2^)+(0.0512P)^2^+0.0832P] where P=(Fo^2^+2Fc^2^)/3'
_refine_ls_weighting_scheme calc
_refine_ls_wR_factor_gt 0.0782
_refine_ls_wR_factor_ref 0.0792
_reflns_number_gt 776
_reflns_number_total 811
_reflns_threshold_expression I>2\s(I)
_cod_data_source_file ng5222.cif
_cod_data_source_block I
_cod_database_code 2232001
_cod_database_fobs_code 2232001

loop_
_symmetry_equiv_pos_as_xyz
'x, y, z'
'-x+1/2, -y, z+1/2'
'-x, y+1/2, -z+1/2'
'x+1/2, -y+1/2, -z'

loop_
_atom_site_type_symbol
_atom_site_label
_atom_site_fract_x
_atom_site_fract_y
_atom_site_fract_z
_atom_site_U_iso_or_equiv
_atom_site_adp_type
_atom_site_calc_flag
_atom_site_refinement_flags
_atom_site_occupancy
_atom_site_symmetry_multiplicity
O O1 0.1159(3) 0.11147(11) 0.46693(10) 0.0443(4) Uani d . 1 1
N N2 0.2067(3) -0.13322(13) 0.54465(10) 0.0345(4) Uani d . 1 1
N N3 0.0172(4) -0.12868(16) 0.47156(13) 0.0429(4) Uani d . 1 1
C C8 0.5392(4) -0.02667(15) 0.65275(13) 0.0331(4) Uani d . 1 1
C C6 0.2809(4) 0.08289(15) 0.53444(14) 0.0343(4) Uani d . 1 1
C C7 0.3271(4) -0.03705(14) 0.57432(13) 0.0317(4) Uani d . 1 1
N N1 0.4577(4) 0.15444(13) 0.58597(13) 0.0405(4) Uani d . 1 1
C C1 0.6635(5) -0.10479(17) 0.71866(14) 0.0408(5) Uani d . 1 1
H H1A 0.6159 -0.1837 0.7167 0.049 Uiso calc R 1 1
C C4 0.8090(5) 0.13277(19) 0.72546(15) 0.0460(5) Uani d . 1 1
H H4A 0.8570 0.2117 0.7277 0.055 Uiso calc R 1 1
C C2 0.8591(5) -0.06419(19) 0.78751(15) 0.0469(5) Uani d . 1 1
H H2B 0.9425 -0.1160 0.8323 0.056 Uiso calc R 1 1
C C5 0.6139(4) 0.09186(16) 0.65757(14) 0.0357(5) Uani d . 1 1
C C3 0.9315(5) 0.0535(2) 0.79003(16) 0.0491(6) Uani d . 1 1
H H3A 1.0651 0.0794 0.8361 0.059 Uiso calc R 1 1
H H2N3 -0.028(5) -0.060(2) 0.4466(16) 0.048(6) Uiso d . 1 1
H H1N3 -0.064(6) -0.199(2) 0.4587(17) 0.066(8) Uiso d . 1 1
H H1N1 0.481(6) 0.231(2) 0.5712(16) 0.060(7) Uiso d . 1 1

loop_
_atom_site_aniso_label
_atom_site_aniso_U_11
_atom_site_aniso_U_22
_atom_site_aniso_U_33
_atom_site_aniso_U_12
_atom_site_aniso_U_13
_atom_site_aniso_U_23
O1 0.0552(9) 0.0305(7) 0.0471(7) 0.0065(6) -0.0067(7) 0.0062(6)
N2 0.0372(8) 0.0285(8) 0.0379(8) -0.0002(7) 0.0034(7) 0.0003(6)
N3 0.0488(10) 0.0313(9) 0.0485(9) -0.0036(8) -0.0060(9) 0.0006(8)
C8 0.0338(10) 0.0300(9) 0.0356(9) 0.0003(9) 0.0061(8) 0.0005(7)
C6 0.0382(10) 0.0273(9) 0.0374(9) 0.0020(8) 0.0044(9) 0.0014(7)
C7 0.0342(9) 0.0237(8) 0.0371(8) 0.0007(8) 0.0047(8) 0.0004(7)
N1 0.0488(10) 0.0234(8) 0.0494(9) -0.0043(7) 0.0025(9) 0.0039(7)
C1 0.0448(11) 0.0346(10) 0.0430(10) 0.0047(10) 0.0000(10) 0.0022(8)
C4 0.0437(12) 0.0425(11) 0.0517(11) -0.0096(11) 0.0048(10) -0.0088(9)
C2 0.0454(12) 0.0545(12) 0.0407(10) 0.0126(11) -0.0036(10) -0.0016(9)
C5 0.0365(11) 0.0313(9) 0.0393(9) -0.0031(8) 0.0062(8) -0.0005(7)
C3 0.0402(12) 0.0627(14) 0.0443(10) 0.0001(11) -0.0030(10) -0.0113(10)

loop_
_atom_type_symbol
_atom_type_description
_atom_type_scat_dispersion_real
_atom_type_scat_dispersion_imag
_atom_type_scat_source
C C 0.0033 0.0000 'International Tables Vol C Tables 4.2.6.8 and 6.1.1.4'
H H 0.0000 0.0000 'International Tables Vol C Tables 4.2.6.8 and 6.1.1.4'
N N 0.0061 0.0000 'International Tables Vol C Tables 4.2.6.8 and 6.1.1.4'
O O 0.0106 0.0000 'International Tables Vol C Tables 4.2.6.8 and 6.1.1.4'

loop_
_geom_angle_atom_site_label_1
_geom_angle_atom_site_label_2
_geom_angle_atom_site_label_3
_geom_angle
C7 N2 N3 119.15(15)
N2 N3 H2N3 118.5(15)
N2 N3 H1N3 112.9(15)
H2N3 N3 H1N3 128(2)
C1 C8 C5 119.17(19)
C1 C8 C7 134.24(18)
C5 C8 C7 106.57(15)
O1 C6 N1 126.82(17)
O1 C6 C7 126.73(17)
N1 C6 C7 106.45(16)
N2 C7 C8 126.17(16)
N2 C7 C6 127.29(17)
C8 C7 C6 106.52(15)
C6 N1 C5 111.25(15)
C6 N1 H1N1 123.2(16)
C5 N1 H1N1 125.3(17)
C2 C1 C8 119.33(19)
C2 C1 H1A 120.3
C8 C1 H1A 120.3
C5 C4 C3 118.1(2)
C5 C4 H4A 120.9
C3 C4 H4A 120.9
C1 C2 C3 120.3(2)
C1 C2 H2B 119.8
C3 C2 H2B 119.8
C4 C5 C8 121.84(18)
C4 C5 N1 128.95(18)
C8 C5 N1 109.21(17)
C4 C3 C2 121.2(2)
C4 C3 H3A 119.4
C2 C3 H3A 119.4

loop_
_geom_bond_atom_site_label_1
_geom_bond_atom_site_label_2
_geom_bond_distance
O1 C6 1.236(2)
N2 C7 1.299(2)
N2 N3 1.326(2)
N3 H2N3 0.88(2)
N3 H1N3 0.91(3)
C8 C1 1.385(3)
C8 C5 1.401(3)
C8 C7 1.455(3)
C6 N1 1.356(3)
C6 C7 1.487(2)
N1 C5 1.404(3)
N1 H1N1 0.90(2)
C1 C2 1.384(3)
C1 H1A 0.9300
C4 C5 1.375(3)
C4 C3 1.378(3)
C4 H4A 0.9300
C2 C3 1.388(3)
C2 H2B 0.9300
C3 H3A 0.9300

loop_
_geom_hbond_atom_site_label_D
_geom_hbond_atom_site_label_H
_geom_hbond_atom_site_label_A
_geom_hbond_site_symmetry_A
_geom_hbond_distance_DH
_geom_hbond_distance_HA
_geom_hbond_distance_DA
_geom_hbond_angle_DHA
_geom_hbond_publ_flag
N3 H2N3 O1 . 0.88(2) 2.09(2) 2.784(2) 135(2) yes
N3 H1N3 N2 4_446 0.91(2) 2.20(3) 3.098(2) 169(2) yes
N1 H1N1 O1 4_556 0.90(2) 1.98(2) 2.866(2) 168(3) yes

loop_
_geom_torsion_atom_site_label_1
_geom_torsion_atom_site_label_2
_geom_torsion_atom_site_label_3
_geom_torsion_atom_site_label_4
_geom_torsion
N3 N2 C7 C8 -179.67(18)
N3 N2 C7 C6 -0.8(3)
C1 C8 C7 N2 -3.2(4)
C5 C8 C7 N2 178.52(18)
C1 C8 C7 C6 177.8(2)
C5 C8 C7 C6 -0.5(2)
O1 C6 C7 N2 1.1(3)
N1 C6 C7 N2 -178.18(18)
O1 C6 C7 C8 -179.83(17)
N1 C6 C7 C8 0.8(2)
O1 C6 N1 C5 179.82(17)
C7 C6 N1 C5 -0.9(2)
C5 C8 C1 C2 -0.2(3)
C7 C8 C1 C2 -178.4(2)
C8 C1 C2 C3 -0.4(3)
C3 C4 C5 C8 -0.2(3)
C3 C4 C5 N1 178.8(2)
C1 C8 C5 C4 0.6(3)
C7 C8 C5 C4 179.15(17)
C1 C8 C5 N1 -178.57(17)
C7 C8 C5 N1 0.0(2)
C6 N1 C5 C4 -178.5(2)
C6 N1 C5 C8 0.6(2)
C5 C4 C3 C2 -0.5(3)
C1 C2 C3 C4 0.8(3)

loop_
_cod_related_entry_id
_cod_related_entry_database
_cod_related_entry_code
1 ChemSpider 4514359
